data_7021509
loop_
_publ_author_name
'Kleinw\"achter, Michael'
'Vendier, Laure'
'Dinoi, Chiara'
'Etienne, Michel'

_publ_section_title
;
 Tuning stoichiometry and supramolecular assembly in perfluorinated
 indazolato coinage metal complexes.
;
_journal_issue 28
_journal_name_full 'Dalton transactions (Cambridge, England : 2003)'
_journal_page_first 10102
_journal_page_last 10105
_journal_paper_doi 10.1039/c3dt50793a
_journal_volume 42
_journal_year 2013
_chemical_absolute_configuration rm
_chemical_compound_source 'synthesis as described'
_chemical_formula_moiety 'C54 Cu5 F54 N12, C6 H16 N, C4 H10 O'
_chemical_formula_sum 'C64 H26 Cu5 F54 N13 O'
_chemical_formula_weight 2336.68
_chemical_name_systematic
;
 ?
;
_space_group_IT_number 33
_symmetry_cell_setting orthorhombic
_symmetry_Int_Tables_number 33
_symmetry_space_group_name_Hall 'P 2c -2n'
_symmetry_space_group_name_H-M 'P n a 21'
_atom_sites_solution_hydrogens geom
_atom_sites_solution_primary direct
_atom_sites_solution_secondary difmap
_cell_angle_alpha 90
_cell_angle_beta 90
_cell_angle_gamma 90
_cell_formula_units_Z 4
_cell_length_a 22.0065(12)
_cell_length_b 13.1308(9)
_cell_length_c 27.0131(19)
_cell_measurement_reflns_used 9801
_cell_measurement_temperature 180(2)
_cell_measurement_theta_max 23.9
_cell_measurement_theta_min 2.35
_cell_measurement_wavelength 0.71073
_cell_volume 7805.8(9)
_computing_cell_refinement 'Bruker SMART'
_computing_data_collection 'Bruker SMART'
_computing_data_reduction 'Bruker SAINT'
_computing_molecular_graphics 'Ortep-3 for Windows (Farrugia, 1997)'
_computing_publication_material 'WinGX publication routines (Farrugia, 1999)'
_computing_structure_refinement 'SHELXL-97 (Sheldrick, 2008)'
_computing_structure_solution 'Bruker SHELXTL'
_diffrn_ambient_temperature 180(2)
_diffrn_measured_fraction_theta_full 0.999
_diffrn_measured_fraction_theta_max 0.999
_diffrn_measurement_device_type 'Bruker Kappa APEX II'
_diffrn_measurement_method \w-\f
_diffrn_radiation_monochromator graphite
_diffrn_radiation_source 'fine-focus sealed tube'
_diffrn_radiation_type MoK\a
_diffrn_radiation_wavelength 0.71073
_diffrn_reflns_av_R_equivalents 0.0419
_diffrn_reflns_av_unetI/netI 0.0418
_diffrn_reflns_limit_h_max 27
_diffrn_reflns_limit_h_min -25
_diffrn_reflns_limit_k_max 16
_diffrn_reflns_limit_k_min -16
_diffrn_reflns_limit_l_max 33
_diffrn_reflns_limit_l_min -33
_diffrn_reflns_number 83406
_diffrn_reflns_theta_full 26.37
_diffrn_reflns_theta_max 26.37
_diffrn_reflns_theta_min 1.72
_diffrn_standards_decay_% 0
_diffrn_standards_interval_count 0
_diffrn_standards_interval_time 0
_diffrn_standards_number 0
_exptl_absorpt_coefficient_mu 1.523
_exptl_absorpt_correction_T_max 0.991
_exptl_absorpt_correction_T_min 0.897
_exptl_absorpt_correction_type multi-scan
_exptl_absorpt_process_details
;
        [c.f. r.h. blessing, acta cryst. (1995), a51, 33-38]
;
_exptl_crystal_colour colourless
_exptl_crystal_density_diffrn 1.988
_exptl_crystal_density_method 'not measured'
_exptl_crystal_description cube
_exptl_crystal_F_000 4560
_exptl_crystal_size_max 0.15
_exptl_crystal_size_mid 0.14
_exptl_crystal_size_min 0.11
_refine_diff_density_max 1.198
_refine_diff_density_min -0.667
_refine_diff_density_rms 0.099
_refine_ls_abs_structure_details 'Flack H D (1983), Acta Cryst. A39, 876-881'
_refine_ls_abs_structure_Flack -0.013(11)
_refine_ls_extinction_method none
_refine_ls_goodness_of_fit_ref 1.017
_refine_ls_hydrogen_treatment constr
_refine_ls_matrix_type full
_refine_ls_number_parameters 1159
_refine_ls_number_reflns 15886
_refine_ls_number_restraints 30
_refine_ls_restrained_S_all 1.022
_refine_ls_R_factor_all 0.0723
_refine_ls_R_factor_gt 0.0479
_refine_ls_shift/su_max 0.01
_refine_ls_shift/su_mean 0
_refine_ls_structure_factor_coef Fsqd
_refine_ls_weighting_details 'calc w=1/[\s^2^(Fo^2^)+(0.0790P)^2^+8.4485P] where P=(Fo^2^+2Fc^2^)/3'
_refine_ls_weighting_scheme calc
_refine_ls_wR_factor_gt 0.1226
_refine_ls_wR_factor_ref 0.139
_reflns_number_gt 12135
_reflns_number_total 15886
_reflns_threshold_expression >2\s(I)
_cod_data_source_file c3dt50793a.txt
_cod_data_source_block chiara210611
_cod_database_code 7021509

loop_
_symmetry_equiv_pos_as_xyz
'x, y, z'
'-x, -y, z+1/2'
'-x+1/2, y+1/2, z+1/2'
'x+1/2, -y+1/2, z'

loop_
_atom_site_label
_atom_site_type_symbol
_atom_site_fract_x
_atom_site_fract_y
_atom_site_fract_z
_atom_site_U_iso_or_equiv
_atom_site_adp_type
_atom_site_occupancy
_atom_site_symmetry_multiplicity
_atom_site_calc_flag
_atom_site_refinement_flags
C1 C 0.4480(3) 0.8040(6) 0.8076(3) 0.0516(18) Uani 1 1 d .
C2 C 0.4620(3) 0.9136(5) 0.7908(3) 0.0451(16) Uani 1 1 d .
C3 C 0.5166(3) 0.9609(5) 0.8136(2) 0.0382(15) Uani 1 1 d .
C4 C 0.5796(3) 0.9543(5) 0.8001(3) 0.0408(15) Uani 1 1 d .
C5 C 0.6081(3) 1.0160(5) 0.8350(2) 0.0368(15) Uani 1 1 d .
C6 C 0.6713(3) 1.0300(5) 0.8347(3) 0.0448(16) Uani 1 1 d .
C7 C 0.7039(4) 0.9766(6) 0.8006(3) 0.058(2) Uani 1 1 d .
C8 C 0.6753(4) 0.9138(6) 0.7651(3) 0.063(2) Uani 1 1 d .
C9 C 0.6142(4) 0.9035(6) 0.7643(3) 0.0505(18) Uani 1 1 d .
C11 C 0.4637(4) 1.3102(6) 0.7952(2) 0.0558(19) Uani 1 1 d .
C12 C 0.4105(4) 1.2880(5) 0.8309(3) 0.0519(18) Uani 1 1 d .
C13 C 0.4249(3) 1.2945(4) 0.8842(2) 0.0373(14) Uani 1 1 d .
C14 C 0.4295(3) 1.3828(5) 0.9151(2) 0.0347(13) Uani 1 1 d .
C15 C 0.4393(2) 1.3402(4) 0.9619(2) 0.0331(13) Uani 1 1 d .
C16 C 0.4456(3) 1.4046(5) 1.0039(3) 0.0361(14) Uani 1 1 d .
C17 C 0.4429(3) 1.5053(5) 0.9979(2) 0.0379(15) Uani 1 1 d .
C18 C 0.4326(3) 1.5487(5) 0.9503(3) 0.0427(16) Uani 1 1 d .
C19 C 0.4258(3) 1.4888(5) 0.9098(3) 0.0434(16) Uani 1 1 d .
C21 C 0.5759(4) 0.7963(6) 1.1207(3) 0.0546(19) Uani 1 1 d .
C22 C 0.5662(4) 0.9037(6) 1.1395(3) 0.0534(19) Uani 1 1 d .
C23 C 0.5130(3) 0.9595(5) 1.1185(3) 0.0407(16) Uani 1 1 d .
C24 C 0.4523(4) 0.9556(5) 1.1332(3) 0.0458(18) Uani 1 1 d .
C25 C 0.4213(3) 1.0197(5) 1.0974(3) 0.0408(15) Uani 1 1 d .
C26 C 0.3598(4) 1.0335(5) 1.0989(3) 0.0495(18) Uani 1 1 d .
C27 C 0.3258(4) 0.9838(6) 1.1341(4) 0.066(2) Uani 1 1 d .
C28 C 0.3557(4) 0.9228(6) 1.1695(3) 0.063(2) Uani 1 1 d .
C29 C 0.4162(4) 0.9070(6) 1.1701(3) 0.057(2) Uani 1 1 d .
C31 C 0.7652(3) 1.0953(5) 0.9910(3) 0.0494(18) Uani 1 1 d .
C32 C 0.7396(3) 1.0007(5) 1.0152(3) 0.0477(17) Uani 1 1 d .
C33 C 0.6915(3) 0.9462(4) 0.9860(3) 0.0376(14) Uani 1 1 d .
C34 C 0.6980(3) 0.8778(5) 0.9460(2) 0.0372(14) Uani 1 1 d .
C35 C 0.6375(3) 0.8556(4) 0.9333(2) 0.0352(15) Uani 1 1 d .
C36 C 0.6247(3) 0.7890(5) 0.8929(3) 0.0405(15) Uani 1 1 d .
C37 C 0.6714(4) 0.7480(5) 0.8676(3) 0.0490(18) Uani 1 1 d .
C38 C 0.7314(3) 0.7726(5) 0.8797(3) 0.0493(18) Uani 1 1 d .
C39 C 0.7448(3) 0.8333(5) 0.9177(3) 0.0498(19) Uani 1 1 d .
C42 C 0.6220(4) 1.2806(6) 1.1030(3) 0.066(2) Uani 1 1 d D
C43 C 0.6041(3) 1.2912(5) 1.0500(2) 0.0439(16) Uani 1 1 d .
C44 C 0.6004(3) 1.3769(5) 1.0201(2) 0.0376(14) Uani 1 1 d .
C45 C 0.5906(2) 1.3372(4) 0.9716(2) 0.0306(12) Uani 1 1 d .
C46 C 0.5847(3) 1.3996(5) 0.9304(3) 0.0365(14) Uani 1 1 d .
C47 C 0.5867(3) 1.5023(5) 0.9368(3) 0.0428(16) Uani 1 1 d .
C48 C 0.5936(3) 1.5462(5) 0.9845(3) 0.0436(16) Uani 1 1 d .
C49 C 0.6019(3) 1.4863(5) 1.0253(3) 0.0431(16) Uani 1 1 d .
C51 C 0.2642(3) 1.1117(5) 0.9401(3) 0.052(2) Uani 1 1 d .
C52 C 0.2899(3) 1.0140(5) 0.9153(3) 0.0434(16) Uani 1 1 d .
C53 C 0.3365(3) 0.9562(5) 0.9461(3) 0.0400(16) Uani 1 1 d .
C54 C 0.3282(3) 0.8894(5) 0.9852(3) 0.0386(15) Uani 1 1 d .
C55 C 0.3875(3) 0.8632(4) 0.9983(3) 0.0378(15) Uani 1 1 d .
C56 C 0.4003(3) 0.7983(5) 1.0378(3) 0.0395(15) Uani 1 1 d .
C57 C 0.3527(3) 0.7593(5) 1.0647(3) 0.0451(16) Uani 1 1 d .
C58 C 0.2927(3) 0.7843(6) 1.0522(3) 0.054(2) Uani 1 1 d .
C59 C 0.2799(3) 0.8479(5) 1.0133(3) 0.0433(15) Uani 1 1 d .
N1 N 0.5673(2) 1.0576(4) 0.8668(2) 0.0366(12) Uani 1 1 d .
N2 N 0.5112(2) 1.0213(4) 0.8528(2) 0.0381(13) Uani 1 1 d .
N3 N 0.4338(2) 1.2112(4) 0.91102(19) 0.0378(12) Uani 1 1 d .
N4 N 0.4422(2) 1.2373(4) 0.95934(19) 0.0327(11) Uani 1 1 d .
N5 N 0.4637(2) 1.0557(4) 1.0650(2) 0.0364(12) Uani 1 1 d .
N6 N 0.5182(2) 1.0170(4) 1.07844(19) 0.0365(12) Uani 1 1 d .
N7 N 0.6330(2) 0.9637(4) 0.9954(2) 0.0313(11) Uani 1 1 d .
N8 N 0.5987(2) 0.9060(4) 0.9635(2) 0.0345(11) Uani 1 1 d .
N9 N 0.5890(2) 1.2338(4) 0.97385(19) 0.0333(11) Uani 1 1 d .
N10 N 0.5970(2) 1.2057(4) 1.02252(19) 0.0372(12) Uani 1 1 d .
N11 N 0.4277(2) 0.9120(4) 0.9680(2) 0.0363(11) Uani 1 1 d .
N12 N 0.3949(2) 0.9697(4) 0.9355(2) 0.0375(12) Uani 1 1 d .
F1 F 0.4928(2) 0.7419(3) 0.79628(17) 0.0620(11) Uani 1 1 d .
F2 F 0.3977(2) 0.7692(4) 0.78627(19) 0.0738(14) Uani 1 1 d .
F3 F 0.4399(2) 0.8028(4) 0.85651(18) 0.0655(12) Uani 1 1 d .
F4 F 0.4679(2) 0.9082(3) 0.74059(16) 0.0617(11) Uani 1 1 d .
F5 F 0.41137(18) 0.9683(3) 0.80093(17) 0.0600(12) Uani 1 1 d .
F6 F 0.69868(19) 1.0911(3) 0.86744(17) 0.0584(11) Uani 1 1 d .
F7 F 0.7647(2) 0.9873(5) 0.7977(2) 0.0908(17) Uani 1 1 d .
F8 F 0.7102(3) 0.8670(5) 0.7314(2) 0.0962(19) Uani 1 1 d .
F9 F 0.5881(2) 0.8431(4) 0.73026(19) 0.0714(14) Uani 1 1 d .
F11 F 0.4467(3) 1.3014(5) 0.74862(15) 0.0906(17) Uani 1 1 d .
F12 F 0.4859(2) 1.3976(4) 0.80312(16) 0.0654(11) Uani 1 1 d .
F13 F 0.5065(2) 1.2399(4) 0.80280(18) 0.0765(14) Uani 1 1 d .
F14 F 0.38943(19) 1.1924(3) 0.81842(16) 0.0569(10) Uani 1 1 d .
F15 F 0.3659(2) 1.3555(3) 0.81794(17) 0.0635(12) Uani 1 1 d .
F16 F 0.45566(18) 1.3621(3) 1.04924(15) 0.0487(10) Uani 1 1 d .
F17 F 0.44918(19) 1.5681(3) 1.03658(18) 0.0565(11) Uani 1 1 d .
F18 F 0.4310(2) 1.6508(3) 0.94679(18) 0.0567(11) Uani 1 1 d .
F19 F 0.4158(2) 1.5324(3) 0.86571(16) 0.0595(11) Uani 1 1 d .
F21 F 0.6258(3) 0.7548(4) 1.1403(2) 0.0815(15) Uani 1 1 d .
F22 F 0.58180(19) 0.7946(3) 1.07179(16) 0.0574(11) Uani 1 1 d .
F23 F 0.5284(2) 0.7386(3) 1.13357(17) 0.0621(11) Uani 1 1 d .
F24 F 0.6180(2) 0.9556(3) 1.12800(18) 0.0627(12) Uani 1 1 d .
F25 F 0.5633(2) 0.9005(4) 1.18962(16) 0.0680(12) Uani 1 1 d .
F26 F 0.3319(2) 1.0923(3) 1.06347(18) 0.0622(11) Uani 1 1 d .
F27 F 0.2649(2) 0.9941(4) 1.1350(2) 0.0879(18) Uani 1 1 d .
F28 F 0.3196(3) 0.8752(4) 1.2038(2) 0.0961(19) Uani 1 1 d .
F29 F 0.4411(3) 0.8456(4) 1.20365(18) 0.0762(15) Uani 1 1 d .
F31 F 0.80643(18) 1.1410(3) 1.0197(2) 0.0662(13) Uani 1 1 d .
F32 F 0.79029(19) 1.0751(3) 0.94744(18) 0.0624(12) Uani 1 1 d .
F33 F 0.72070(18) 1.1641(3) 0.9833(2) 0.0650(13) Uani 1 1 d .
F34 F 0.71727(18) 1.0288(3) 1.06046(16) 0.0574(11) Uani 1 1 d .
F35 F 0.78810(17) 0.9391(3) 1.02336(18) 0.0589(12) Uani 1 1 d .
F36 F 0.56651(18) 0.7707(3) 0.88193(15) 0.0459(10) Uani 1 1 d .
F37 F 0.6603(2) 0.6875(3) 0.82874(16) 0.0617(11) Uani 1 1 d .
F38 F 0.7760(2) 0.7291(3) 0.8526(2) 0.0734(14) Uani 1 1 d .
F39 F 0.80398(18) 0.8537(3) 0.9292(2) 0.0668(13) Uani 1 1 d .
F41 F 0.5509(3) 1.3880(6) 1.1296(3) 0.1211(13) Uani 1 1 d DU
F42 F 0.5273(4) 1.2281(6) 1.1292(3) 0.1211(13) Uani 1 1 d DU
F44 F 0.6708(3) 1.3469(5) 1.1154(2) 0.104(2) Uani 1 1 d .
F45 F 0.6441(6) 1.1870(5) 1.1140(2) 0.178(5) Uani 1 1 d .
F46 F 0.57604(19) 1.3612(3) 0.88562(14) 0.0489(10) Uani 1 1 d .
F47 F 0.5801(2) 1.5661(3) 0.89920(18) 0.0574(11) Uani 1 1 d .
F48 F 0.59399(19) 1.6470(3) 0.98892(18) 0.0570(11) Uani 1 1 d .
F49 F 0.6099(3) 1.5280(3) 1.06992(17) 0.0691(13) Uani 1 1 d .
F51 F 0.22433(19) 1.1562(3) 0.91044(18) 0.0617(12) Uani 1 1 d .
F52 F 0.30892(17) 1.1759(3) 0.94953(19) 0.0629(13) Uani 1 1 d .
F53 F 0.23714(19) 1.0894(3) 0.98260(17) 0.0581(11) Uani 1 1 d .
F54 F 0.24028(17) 0.9539(3) 0.90638(18) 0.0604(12) Uani 1 1 d .
F55 F 0.31287(17) 1.0435(3) 0.87199(16) 0.0549(11) Uani 1 1 d .
F56 F 0.45770(17) 0.7755(3) 1.04973(15) 0.0483(10) Uani 1 1 d .
F57 F 0.3609(2) 0.6982(3) 1.10336(16) 0.0603(11) Uani 1 1 d .
F58 F 0.2474(2) 0.7461(4) 1.0796(2) 0.0776(15) Uani 1 1 d .
F59 F 0.22218(17) 0.8711(3) 1.0029(2) 0.0657(13) Uani 1 1 d .
Cu1 Cu 0.57662(3) 1.14102(5) 0.92230(3) 0.03465(17) Uani 1 1 d .
Cu2 Cu 0.45431(3) 1.14279(5) 1.01039(3) 0.03574(17) Uani 1 1 d .
Cu3 Cu 0.44307(3) 1.06438(6) 0.89490(3) 0.03848(18) Uani 1 1 d .
Cu4 Cu 0.51347(4) 0.91100(4) 0.96558(3) 0.03453(15) Uani 1 1 d .
Cu5 Cu 0.58710(3) 1.05894(6) 1.03649(3) 0.03865(18) Uani 1 1 d .
O2 O 0.3658(3) 0.4580(5) 0.1875(3) 0.0908(19) Uiso 1 1 d .
N20 N 0.2249(4) 1.0551(6) 0.7378(3) 0.082(2) Uiso 1 1 d .
H20 H 0.1941 1.0194 0.7217 0.099 Uiso 1 1 calc R
C105 C 0.3503(7) 0.4186(10) 0.1391(5) 0.118(2) Uiso 1 1 d .
H10A H 0.3757 0.4528 0.1139 0.142 Uiso 1 1 calc R
H10B H 0.3073 0.4349 0.1319 0.142 Uiso 1 1 calc R
C104 C 0.2402(7) 1.1416(10) 0.7039(5) 0.1239(18) Uiso 1 1 d .
H10C H 0.2021 1.1766 0.6944 0.149 Uiso 1 1 calc R
H10D H 0.2587 1.1137 0.6734 0.149 Uiso 1 1 calc R
C102 C 0.1947(7) 1.0952(11) 0.7881(5) 0.1239(18) Uiso 1 1 d .
H10E H 0.1758 1.037 0.8055 0.149 Uiso 1 1 calc R
H10F H 0.2271 1.1227 0.8098 0.149 Uiso 1 1 calc R
C106 C 0.3595(6) 0.3047(9) 0.1353(5) 0.118(2) Uiso 1 1 d .
H10G H 0.4006 0.2873 0.1463 0.177 Uiso 1 1 calc R
H10H H 0.354 0.2831 0.1009 0.177 Uiso 1 1 calc R
H10I H 0.3297 0.2699 0.1564 0.177 Uiso 1 1 calc R
C107 C 0.4290(6) 0.4495(10) 0.2057(5) 0.118(2) Uiso 1 1 d .
H10J H 0.4473 0.3833 0.1965 0.142 Uiso 1 1 calc R
H10K H 0.431 0.4581 0.2421 0.142 Uiso 1 1 calc R
C108 C 0.4599(6) 0.5371(10) 0.1790(5) 0.118(2) Uiso 1 1 d .
H10L H 0.4558 0.5278 0.1432 0.177 Uiso 1 1 calc R
H10M H 0.503 0.5385 0.1879 0.177 Uiso 1 1 calc R
H10N H 0.4407 0.6014 0.1888 0.177 Uiso 1 1 calc R
C103 C 0.2689(7) 0.9727(10) 0.7571(5) 0.1239(18) Uiso 1 1 d D
H10O H 0.3074 1.0054 0.7674 0.149 Uiso 1 1 calc R
H10P H 0.2509 0.9395 0.7865 0.149 Uiso 1 1 calc R
C111 C 0.2841(6) 1.2208(10) 0.7266(5) 0.1239(18) Uiso 1 1 d .
H11A H 0.2732 1.2328 0.7613 0.186 Uiso 1 1 calc R
H11B H 0.2812 1.2848 0.7081 0.186 Uiso 1 1 calc R
H11C H 0.3258 1.195 0.7248 0.186 Uiso 1 1 calc R
C109 C 0.1500(7) 1.1720(11) 0.7807(5) 0.1239(18) Uiso 1 1 d .
H10Q H 0.1654 1.2227 0.7573 0.186 Uiso 1 1 calc R
H10R H 0.141 1.2052 0.8124 0.186 Uiso 1 1 calc R
H10S H 0.1129 1.1411 0.7675 0.186 Uiso 1 1 calc R
C110 C 0.2819(7) 0.8958(10) 0.7196(5) 0.1239(18) Uiso 1 1 d D
H11D H 0.2445 0.8794 0.7016 0.186 Uiso 1 1 calc R
H11E H 0.2975 0.8342 0.7357 0.186 Uiso 1 1 calc R
H11F H 0.3123 0.922 0.6965 0.186 Uiso 1 1 calc R
C41 C 0.5730(4) 1.2969(8) 1.1368(4) 0.112(4) Uani 1 1 d DU
F43 F 0.5904(3) 1.2938(6) 1.1859(3) 0.1211(13) Uani 1 1 d DU

loop_
_atom_site_aniso_label
_atom_site_aniso_U_11
_atom_site_aniso_U_22
_atom_site_aniso_U_33
_atom_site_aniso_U_23
_atom_site_aniso_U_13
_atom_site_aniso_U_12
C1 0.056(5) 0.043(4) 0.056(5) -0.012(4) -0.012(3) -0.004(3)
C2 0.052(4) 0.036(4) 0.047(4) -0.005(3) -0.014(3) 0.008(3)
C3 0.046(4) 0.033(3) 0.036(4) -0.004(3) 0.001(3) 0.003(3)
C4 0.047(4) 0.033(3) 0.043(4) 0.001(3) 0.005(3) 0.005(3)
C5 0.044(4) 0.029(3) 0.038(4) 0.012(3) 0.004(3) 0.008(3)
C6 0.043(4) 0.045(4) 0.047(4) 0.004(3) 0.006(3) -0.003(3)
C7 0.044(4) 0.059(5) 0.072(6) 0.005(4) 0.021(4) -0.001(4)
C8 0.067(5) 0.059(5) 0.062(5) 0.003(4) 0.034(4) 0.008(4)
C9 0.059(5) 0.046(4) 0.046(4) -0.004(3) 0.008(4) 0.005(3)
C11 0.062(4) 0.071(5) 0.034(4) 0.009(3) -0.008(3) -0.004(4)
C12 0.074(5) 0.042(4) 0.040(4) 0.005(3) -0.010(3) 0.010(3)
C13 0.041(3) 0.028(3) 0.043(4) -0.003(3) -0.002(3) 0.002(2)
C14 0.027(3) 0.037(3) 0.041(4) -0.003(3) 0.006(2) 0.006(2)
C15 0.021(3) 0.037(3) 0.041(3) 0.000(3) 0.010(2) 0.003(2)
C16 0.031(3) 0.035(3) 0.042(4) -0.002(3) 0.005(3) -0.002(2)
C17 0.034(3) 0.034(3) 0.047(4) -0.009(3) 0.004(3) 0.001(2)
C18 0.038(3) 0.029(3) 0.061(5) 0.001(3) 0.005(3) 0.003(3)
C19 0.041(4) 0.039(4) 0.051(4) 0.005(3) 0.002(3) 0.002(3)
C21 0.059(5) 0.055(5) 0.050(5) 0.008(4) -0.015(4) 0.013(4)
C22 0.070(5) 0.047(4) 0.044(4) 0.013(3) -0.015(4) -0.011(4)
C23 0.058(4) 0.024(3) 0.040(4) -0.001(3) 0.005(3) -0.004(3)
C24 0.071(5) 0.035(4) 0.032(4) 0.000(3) 0.012(3) -0.005(3)
C25 0.053(4) 0.027(3) 0.043(4) -0.008(3) 0.013(3) -0.001(3)
C26 0.055(5) 0.039(4) 0.055(5) -0.010(3) 0.015(4) 0.001(3)
C27 0.064(5) 0.048(4) 0.087(6) -0.024(4) 0.038(5) -0.008(4)
C28 0.074(6) 0.049(4) 0.067(6) 0.013(4) 0.028(5) -0.003(4)
C29 0.079(6) 0.050(4) 0.042(4) 0.003(3) 0.022(4) -0.006(4)
C31 0.027(3) 0.052(4) 0.069(5) 0.014(4) -0.008(3) -0.002(3)
C32 0.037(4) 0.044(4) 0.062(5) 0.006(3) -0.013(3) -0.002(3)
C33 0.033(3) 0.031(3) 0.049(4) 0.009(3) -0.006(3) -0.001(2)
C34 0.028(3) 0.036(3) 0.048(4) 0.010(3) 0.003(3) 0.002(2)
C35 0.028(3) 0.026(3) 0.051(4) 0.012(3) 0.009(3) 0.003(2)
C36 0.039(4) 0.033(3) 0.049(4) 0.010(3) -0.003(3) 0.000(3)
C37 0.056(5) 0.034(4) 0.057(4) 0.008(3) 0.011(4) 0.002(3)
C38 0.044(4) 0.042(4) 0.062(5) -0.002(3) 0.020(3) 0.002(3)
C39 0.031(3) 0.039(4) 0.079(5) 0.013(4) 0.021(3) 0.004(3)
C42 0.106(7) 0.046(4) 0.047(4) 0.000(4) -0.015(4) -0.007(4)
C43 0.048(4) 0.042(4) 0.041(4) 0.002(3) -0.002(3) -0.009(3)
C44 0.034(3) 0.033(3) 0.045(4) -0.002(3) 0.001(3) -0.002(2)
C45 0.025(3) 0.028(3) 0.039(3) -0.002(3) 0.003(2) -0.004(2)
C46 0.030(3) 0.037(3) 0.042(4) 0.001(3) 0.004(2) -0.005(2)
C47 0.038(4) 0.040(4) 0.051(4) 0.009(3) 0.006(3) -0.001(3)
C48 0.034(3) 0.026(3) 0.071(5) -0.001(3) 0.007(3) -0.002(2)
C49 0.044(4) 0.036(3) 0.049(4) -0.012(3) 0.002(3) -0.011(3)
C51 0.024(3) 0.034(3) 0.097(6) 0.001(4) -0.001(3) 0.001(3)
C52 0.024(3) 0.047(4) 0.059(4) -0.009(3) -0.003(3) 0.001(3)
C53 0.025(3) 0.039(3) 0.056(4) -0.011(3) 0.004(3) 0.003(3)
C54 0.034(3) 0.024(3) 0.058(4) -0.009(3) 0.000(3) 0.001(2)
C55 0.033(3) 0.027(3) 0.053(4) -0.018(3) 0.001(3) -0.002(2)
C56 0.037(3) 0.025(3) 0.057(4) -0.002(3) -0.006(3) 0.003(2)
C57 0.054(4) 0.035(3) 0.046(4) -0.007(3) 0.008(3) 0.002(3)
C58 0.041(4) 0.041(4) 0.078(6) -0.008(4) 0.017(4) -0.007(3)
C59 0.030(3) 0.036(3) 0.064(4) -0.009(3) 0.004(3) -0.006(2)
N1 0.043(3) 0.029(3) 0.038(3) 0.001(2) 0.000(2) 0.003(2)
N2 0.042(3) 0.037(3) 0.036(3) -0.004(2) 0.001(2) 0.001(2)
N3 0.038(3) 0.036(3) 0.040(3) -0.003(2) -0.001(2) 0.002(2)
N4 0.027(2) 0.032(3) 0.039(3) -0.002(2) 0.002(2) 0.0015(18)
N5 0.038(3) 0.031(3) 0.039(3) -0.003(2) 0.000(2) 0.001(2)
N6 0.042(3) 0.030(3) 0.038(3) 0.001(2) -0.002(2) -0.004(2)
N7 0.028(3) 0.026(2) 0.039(3) 0.005(2) -0.003(2) 0.0021(19)
N8 0.034(3) 0.023(2) 0.046(3) 0.005(2) -0.005(2) 0.0009(19)
N9 0.029(2) 0.029(3) 0.042(3) -0.002(2) 0.005(2) 0.0013(18)
N10 0.041(3) 0.032(3) 0.039(3) 0.003(2) -0.004(2) -0.006(2)
N11 0.029(3) 0.029(2) 0.051(3) -0.006(2) 0.004(2) 0.000(2)
N12 0.025(2) 0.032(3) 0.056(3) -0.003(2) -0.007(2) 0.002(2)
F1 0.070(3) 0.040(2) 0.076(3) -0.010(2) -0.006(2) 0.002(2)
F2 0.072(3) 0.066(3) 0.083(4) -0.014(3) -0.031(3) -0.013(2)
F3 0.075(3) 0.065(3) 0.057(3) 0.005(2) -0.003(2) -0.012(2)
F4 0.086(3) 0.052(3) 0.047(3) -0.004(2) -0.017(2) 0.002(2)
F5 0.049(2) 0.058(3) 0.073(3) -0.018(2) -0.016(2) 0.016(2)
F6 0.046(2) 0.061(3) 0.068(3) -0.007(2) 0.004(2) -0.0103(19)
F7 0.052(3) 0.109(4) 0.111(4) -0.013(4) 0.033(3) 0.002(3)
F8 0.082(4) 0.114(4) 0.093(4) -0.030(3) 0.044(3) 0.008(3)
F9 0.088(4) 0.062(3) 0.064(3) -0.030(3) 0.009(2) 0.003(2)
F11 0.141(5) 0.107(4) 0.023(2) -0.004(2) 0.000(3) -0.004(4)
F12 0.088(3) 0.062(3) 0.047(2) 0.005(2) 0.010(2) -0.009(2)
F13 0.084(3) 0.081(3) 0.064(3) 0.001(2) 0.025(2) 0.029(3)
F14 0.060(2) 0.053(2) 0.058(3) -0.007(2) -0.018(2) -0.0047(19)
F15 0.064(3) 0.067(3) 0.059(3) 0.008(2) -0.018(2) 0.006(2)
F16 0.057(3) 0.048(2) 0.042(2) -0.0005(18) 0.0062(17) -0.0023(17)
F17 0.068(3) 0.041(2) 0.061(3) -0.014(2) 0.006(2) -0.0022(18)
F18 0.062(3) 0.0263(19) 0.081(3) -0.0041(19) -0.002(2) 0.0034(17)
F19 0.079(3) 0.045(2) 0.054(3) 0.010(2) -0.012(2) 0.007(2)
F21 0.086(4) 0.069(3) 0.090(4) 0.002(3) -0.031(3) 0.027(3)
F22 0.063(3) 0.062(3) 0.047(3) -0.005(2) -0.0020(19) 0.011(2)
F23 0.080(3) 0.044(2) 0.062(3) 0.012(2) -0.006(2) -0.002(2)
F24 0.061(3) 0.053(3) 0.074(3) 0.014(2) -0.024(2) -0.002(2)
F25 0.100(4) 0.064(3) 0.040(2) 0.000(2) -0.013(2) 0.009(3)
F26 0.050(3) 0.055(2) 0.082(3) -0.007(2) 0.006(2) 0.011(2)
F27 0.057(3) 0.083(4) 0.123(5) -0.011(3) 0.044(3) 0.003(3)
F28 0.107(4) 0.083(3) 0.097(4) 0.014(3) 0.062(4) -0.011(3)
F29 0.109(4) 0.072(3) 0.047(3) 0.020(2) 0.023(3) 0.003(3)
F31 0.036(2) 0.058(3) 0.105(4) 0.005(2) -0.011(2) -0.0169(18)
F32 0.039(2) 0.063(3) 0.085(3) 0.016(2) 0.010(2) -0.0067(18)
F33 0.036(2) 0.044(2) 0.115(4) 0.021(2) -0.004(2) -0.0023(17)
F34 0.043(2) 0.073(3) 0.056(3) 0.000(2) -0.0052(19) -0.0082(19)
F35 0.035(2) 0.050(2) 0.092(3) 0.013(2) -0.019(2) 0.0039(16)
F36 0.045(2) 0.035(2) 0.057(3) 0.0013(18) -0.0061(17) -0.0002(16)
F37 0.070(3) 0.054(2) 0.062(3) -0.008(2) 0.012(2) 0.003(2)
F38 0.061(3) 0.060(3) 0.100(4) -0.005(3) 0.039(3) 0.004(2)
F39 0.029(2) 0.068(3) 0.103(4) 0.004(3) 0.015(2) 0.0034(18)
F41 0.1221(14) 0.1212(14) 0.1198(14) 0.0003(6) 0.0000(6) -0.0012(6)
F42 0.1221(14) 0.1212(14) 0.1198(14) 0.0003(6) 0.0000(6) -0.0012(6)
F44 0.104(4) 0.142(5) 0.067(3) -0.024(3) -0.040(3) 0.015(4)
F45 0.402(16) 0.066(4) 0.065(4) 0.004(3) -0.060(6) 0.052(6)
F46 0.064(3) 0.047(2) 0.036(2) 0.0021(18) 0.0032(17) 0.0000(18)
F47 0.072(3) 0.037(2) 0.064(3) 0.021(2) 0.001(2) -0.0038(18)
F48 0.059(3) 0.031(2) 0.081(3) -0.004(2) 0.000(2) -0.0044(16)
F49 0.112(4) 0.038(2) 0.057(3) -0.017(2) -0.006(3) -0.011(2)
F51 0.046(2) 0.056(2) 0.083(3) -0.003(2) -0.011(2) 0.0191(19)
F52 0.033(2) 0.041(2) 0.114(4) -0.016(2) 0.000(2) 0.0005(17)
F53 0.045(2) 0.060(3) 0.070(3) -0.014(2) 0.008(2) 0.0080(19)
F54 0.033(2) 0.052(2) 0.097(4) -0.018(2) -0.018(2) -0.0002(17)
F55 0.042(2) 0.062(3) 0.061(3) -0.009(2) -0.0091(19) 0.0162(19)
F56 0.043(2) 0.040(2) 0.062(3) -0.0008(18) -0.0102(17) 0.0021(16)
F57 0.069(3) 0.055(3) 0.057(3) 0.007(2) 0.006(2) -0.001(2)
F58 0.064(3) 0.062(3) 0.107(4) 0.008(3) 0.040(3) -0.011(2)
F59 0.029(2) 0.063(3) 0.105(4) -0.002(3) 0.012(2) 0.0000(18)
Cu1 0.0360(4) 0.0293(4) 0.0387(4) -0.0033(3) 0.0016(3) 0.0000(3)
Cu2 0.0364(4) 0.0302(4) 0.0406(4) 0.0007(3) 0.0015(3) 0.0008(3)
Cu3 0.0347(4) 0.0351(4) 0.0457(4) -0.0048(4) -0.0003(3) 0.0038(3)
Cu4 0.0245(3) 0.0294(3) 0.0496(4) -0.0006(4) 0.0004(3) 0.0007(3)
Cu5 0.0381(4) 0.0331(4) 0.0447(4) 0.0042(4) -0.0012(3) -0.0012(3)
C41 0.112(4) 0.112(4) 0.111(4) -0.0001(10) -0.0007(10) -0.0007(10)
F43 0.1221(14) 0.1212(14) 0.1198(14) 0.0003(6) 0.0000(6) -0.0012(6)

loop_
_atom_type_symbol
_atom_type_description
_atom_type_scat_dispersion_real
_atom_type_scat_dispersion_imag
_atom_type_scat_source
C C 0.0033 0.0016 'International Tables Vol C Tables 4.2.6.8 and 6.1.1.4'
H H 0 0 'International Tables Vol C Tables 4.2.6.8 and 6.1.1.4'
N N 0.0061 0.0033 'International Tables Vol C Tables 4.2.6.8 and 6.1.1.4'
F F 0.0171 0.0103 'International Tables Vol C Tables 4.2.6.8 and 6.1.1.4'
Cu Cu 0.3201 1.2651 'International Tables Vol C Tables 4.2.6.8 and 6.1.1.4'
O O 0.0106 0.006 'International Tables Vol C Tables 4.2.6.8 and 6.1.1.4'

loop_
_geom_angle_atom_site_label_1
_geom_angle_atom_site_label_2
_geom_angle_atom_site_label_3
_geom_angle
F1 C1 F2 108.0(6)
F1 C1 F3 108.9(6)
F2 C1 F3 108.4(7)
F1 C1 C2 111.0(6)
F2 C1 C2 111.1(6)
F3 C1 C2 109.3(6)
F5 C2 F4 107.9(5)
F5 C2 C3 111.1(6)
F4 C2 C3 110.9(6)
F5 C2 C1 105.7(6)
F4 C2 C1 105.3(6)
C3 C2 C1 115.5(6)
N2 C3 C4 108.9(6)
N2 C3 C2 120.6(6)
C4 C3 C2 130.5(6)
C5 C4 C9 120.0(7)
C5 C4 C3 103.2(6)
C9 C4 C3 136.8(7)
N1 C5 C4 111.4(6)
N1 C5 C6 127.5(6)
C4 C5 C6 121.2(6)
F6 C6 C7 121.2(7)
F6 C6 C5 121.3(6)
C7 C6 C5 117.4(7)
F7 C7 C6 120.6(8)
F7 C7 C8 117.7(7)
C6 C7 C8 121.6(7)
F8 C8 C9 120.9(8)
F8 C8 C7 118.3(8)
C9 C8 C7 120.8(7)
F9 C9 C8 119.7(7)
F9 C9 C4 121.4(7)
C8 C9 C4 118.9(7)
F12 C11 F11 110.5(6)
F12 C11 F13 109.2(7)
F11 C11 F13 106.6(7)
F12 C11 C12 111.0(7)
F11 C11 C12 111.4(7)
F13 C11 C12 108.0(6)
F15 C12 F14 106.6(6)
F15 C12 C13 111.5(6)
F14 C12 C13 111.3(6)
F15 C12 C11 105.2(6)
F14 C12 C11 105.9(6)
C13 C12 C11 115.8(6)
N3 C13 C14 109.9(5)
N3 C13 C12 121.1(6)
C14 C13 C12 129.0(6)
C15 C14 C19 119.9(6)
C15 C14 C13 102.2(5)
C19 C14 C13 137.9(6)
N4 C15 C14 111.2(6)
N4 C15 C16 129.0(6)
C14 C15 C16 119.9(6)
C17 C16 F16 121.4(6)
C17 C16 C15 119.2(6)
F16 C16 C15 119.3(5)
C16 C17 F17 120.8(6)
C16 C17 C18 120.9(6)
F17 C17 C18 118.4(5)
F18 C18 C19 121.3(6)
F18 C18 C17 117.8(6)
C19 C18 C17 120.9(6)
F19 C19 C18 119.2(6)
F19 C19 C14 121.6(6)
C18 C19 C14 119.2(6)
F22 C21 F21 107.8(7)
F22 C21 F23 109.0(6)
F21 C21 F23 108.0(7)
F22 C21 C22 111.3(6)
F21 C21 C22 111.3(7)
F23 C21 C22 109.3(7)
F25 C22 F24 106.4(6)
F25 C22 C23 110.9(7)
F24 C22 C23 108.9(6)
F25 C22 C21 108.2(6)
F24 C22 C21 105.7(7)
C23 C22 C21 116.1(6)
N6 C23 C24 109.7(6)
N6 C23 C22 121.5(6)
C24 C23 C22 128.7(7)
C23 C24 C29 138.6(8)
C23 C24 C25 103.8(6)
C29 C24 C25 117.5(7)
N5 C25 C26 130.5(7)
N5 C25 C24 107.9(6)
C26 C25 C24 121.6(6)
C25 C26 F26 119.9(6)
C25 C26 C27 119.7(8)
F26 C26 C27 120.3(8)
F27 C27 C26 120.3(9)
F27 C27 C28 120.7(8)
C26 C27 C28 119.0(8)
C29 C28 F28 119.5(8)
C29 C28 C27 123.9(7)
F28 C28 C27 116.5(8)
F29 C29 C28 120.6(7)
F29 C29 C24 121.2(8)
C28 C29 C24 118.2(8)
F32 C31 F31 108.9(6)
F32 C31 F33 107.4(6)
F31 C31 F33 106.4(6)
F32 C31 C32 112.0(7)
F31 C31 C32 111.8(6)
F33 C31 C32 110.2(6)
F35 C32 F34 107.4(6)
F35 C32 C33 110.8(6)
F34 C32 C33 110.2(6)
F35 C32 C31 105.4(6)
F34 C32 C31 107.4(6)
C33 C32 C31 115.3(6)
N7 C33 C34 110.7(5)
N7 C33 C32 119.9(6)
C34 C33 C32 129.4(6)
C35 C34 C39 118.4(7)
C35 C34 C33 102.8(5)
C39 C34 C33 138.7(7)
N8 C35 C34 110.5(6)
N8 C35 C36 129.5(6)
C34 C35 C36 119.9(6)
F36 C36 C37 123.1(7)
F36 C36 C35 117.9(6)
C37 C36 C35 119.0(6)
F37 C37 C36 119.8(7)
F37 C37 C38 119.4(7)
C36 C37 C38 120.6(7)
C39 C38 F38 120.5(7)
C39 C38 C37 121.9(6)
F38 C38 C37 117.6(7)
C38 C39 F39 120.3(6)
C38 C39 C34 120.1(7)
F39 C39 C34 119.5(7)
F45 C42 F44 103.4(8)
F45 C42 C41 105.5(8)
F44 C42 C41 109.1(7)
F45 C42 C43 113.0(7)
F44 C42 C43 111.6(7)
C41 C42 C43 113.6(8)
N10 C43 C44 110.2(5)
N10 C43 C42 118.6(6)
C44 C43 C42 130.5(6)
C43 C44 C45 104.3(5)
C43 C44 C49 138.5(6)
C45 C44 C49 117.1(6)
N9 C45 C46 128.6(6)
N9 C45 C44 109.1(5)
C46 C45 C44 122.3(6)
F46 C46 C47 120.0(6)
F46 C46 C45 121.4(6)
C47 C46 C45 118.7(6)
F47 C47 C46 121.6(6)
F47 C47 C48 116.8(6)
C46 C47 C48 121.5(6)
F48 C48 C49 120.0(7)
F48 C48 C47 119.1(6)
C49 C48 C47 120.8(6)
F49 C49 C48 120.6(6)
F49 C49 C44 120.0(6)
C48 C49 C44 119.4(6)
F52 C51 F51 109.2(6)
F52 C51 F53 107.9(7)
F51 C51 F53 108.8(5)
F52 C51 C52 109.9(5)
F51 C51 C52 110.2(6)
F53 C51 C52 110.8(6)
F55 C52 F54 108.5(6)
F55 C52 C53 111.6(5)
F54 C52 C53 110.3(6)
F55 C52 C51 106.0(6)
F54 C52 C51 105.2(5)
C53 C52 C51 114.9(6)
N12 C53 C54 112.1(6)
N12 C53 C52 117.9(6)
C54 C53 C52 130.0(6)
C53 C54 C55 103.1(6)
C53 C54 C59 138.7(6)
C55 C54 C59 118.2(7)
N11 C55 C56 128.0(6)
N11 C55 C54 109.7(6)
C56 C55 C54 122.3(6)
F56 C56 C57 120.6(6)
F56 C56 C55 120.8(6)
C57 C56 C55 118.6(6)
F57 C57 C56 122.5(7)
F57 C57 C58 117.2(6)
C56 C57 C58 120.3(7)
F58 C58 C59 119.9(7)
F58 C58 C57 118.7(8)
C59 C58 C57 121.4(6)
F59 C59 C58 119.7(6)
F59 C59 C54 120.9(7)
C58 C59 C54 119.3(6)
C5 N1 N2 106.3(5)
C5 N1 Cu1 132.1(5)
N2 N1 Cu1 121.5(4)
C3 N2 N1 110.3(5)
C3 N2 Cu3 134.5(5)
N1 N2 Cu3 115.2(4)
C13 N3 N4 109.6(5)
C13 N3 Cu3 134.1(4)
N4 N3 Cu3 116.1(4)
C15 N4 N3 107.0(5)
C15 N4 Cu2 129.1(5)
N3 N4 Cu2 123.9(4)
N6 N5 C25 107.6(5)
N6 N5 Cu2 122.5(4)
C25 N5 Cu2 129.8(5)
C23 N6 N5 110.9(5)
C23 N6 Cu5 134.1(5)
N5 N6 Cu5 115.0(4)
C33 N7 N8 108.4(5)
C33 N7 Cu5 136.0(4)
N8 N7 Cu5 115.1(4)
C35 N8 N7 107.5(5)
C35 N8 Cu4 131.7(5)
N7 N8 Cu4 120.8(4)
C45 N9 N10 107.9(5)
C45 N9 Cu1 128.3(4)
N10 N9 Cu1 123.7(4)
C43 N10 N9 108.4(5)
C43 N10 Cu5 135.7(4)
N9 N10 Cu5 115.4(4)
N12 N11 C55 107.7(5)
N12 N11 Cu4 120.6(4)
C55 N11 Cu4 131.6(5)
C53 N12 N11 107.4(5)
C53 N12 Cu3 136.5(5)
N11 N12 Cu3 115.1(4)
N1 Cu1 N9 174.6(2)
N4 Cu2 N5 175.4(2)
N2 Cu3 N12 123.5(2)
N2 Cu3 N3 119.0(2)
N12 Cu3 N3 115.8(2)
N8 Cu4 N11 178.38(18)
N7 Cu5 N6 123.1(2)
N7 Cu5 N10 117.3(2)
N6 Cu5 N10 117.8(2)
C105 O2 C107 119.7(10)
C104 N20 C103 126.7(10)
C104 N20 C102 111.3(9)
C103 N20 C102 101.7(8)
C104 N20 H20 105.1
C103 N20 H20 105.1
C102 N20 H20 105.1
O2 C105 C106 112.5(11)
O2 C105 H10A 109.1
C106 C105 H10A 109.1
O2 C105 H10B 109.1
C106 C105 H10B 109.1
H10A C105 H10B 107.8
N20 C104 C111 114.1(11)
N20 C104 H10C 108.7
C111 C104 H10C 108.7
N20 C104 H10D 108.7
C111 C104 H10D 108.7
H10C C104 H10D 107.6
C109 C102 N20 113.6(12)
C109 C102 H10E 108.9
N20 C102 H10E 108.9
C109 C102 H10F 108.9
N20 C102 H10F 108.9
H10E C102 H10F 107.7
C105 C106 H10G 109.5
C105 C106 H10H 109.5
H10G C106 H10H 109.5
C105 C106 H10I 109.5
H10G C106 H10I 109.5
H10H C106 H10I 109.5
O2 C107 C108 101.9(10)
O2 C107 H10J 111.4
C108 C107 H10J 111.4
O2 C107 H10K 111.4
C108 C107 H10K 111.4
H10J C107 H10K 109.3
C107 C108 H10L 109.5
C107 C108 H10M 109.5
H10L C108 H10M 109.5
C107 C108 H10N 109.5
H10L C108 H10N 109.5
H10M C108 H10N 109.5
C110 C103 N20 112.0(11)
C110 C103 H10O 109.2
N20 C103 H10O 109.2
C110 C103 H10P 109.2
N20 C103 H10P 109.2
H10O C103 H10P 107.9
C104 C111 H11A 109.5
C104 C111 H11B 109.5
H11A C111 H11B 109.5
C104 C111 H11C 109.5
H11A C111 H11C 109.5
H11B C111 H11C 109.5
C102 C109 H10Q 109.5
C102 C109 H10R 109.5
H10Q C109 H10R 109.5
C102 C109 H10S 109.5
H10Q C109 H10S 109.5
H10R C109 H10S 109.5
C103 C110 H11D 109.5
C103 C110 H11E 109.5
H11D C110 H11E 109.5
C103 C110 H11F 109.5
H11D C110 H11F 109.5
H11E C110 H11F 109.5
F41 C41 F42 108.0(9)
F41 C41 F43 105.8(8)
F42 C41 F43 109.1(8)
F41 C41 C42 108.9(8)
F42 C41 C42 111.2(9)
F43 C41 C42 113.6(8)

loop_
_geom_bond_atom_site_label_1
_geom_bond_atom_site_label_2
_geom_bond_distance
C1 F1 1.316(9)
C1 F2 1.328(8)
C1 F3 1.332(9)
C1 C2 1.541(11)
C2 F5 1.354(8)
C2 F4 1.364(9)
C2 C3 1.485(10)
C3 N2 1.329(8)
C3 C4 1.436(9)
C4 C5 1.393(10)
C4 C9 1.401(10)
C5 N1 1.356(8)
C5 C6 1.403(9)
C6 F6 1.339(8)
C6 C7 1.362(10)
C7 F7 1.347(9)
C7 C8 1.412(13)
C8 F8 1.339(9)
C8 C9 1.351(11)
C9 F9 1.344(9)
C11 F12 1.265(9)
C11 F11 1.319(8)
C11 F13 1.335(9)
C11 C12 1.544(11)
C12 F15 1.368(8)
C12 F14 1.380(8)
C12 C13 1.477(9)
C13 N3 1.325(8)
C13 C14 1.432(9)
C14 C15 1.399(9)
C14 C19 1.401(9)
C15 N4 1.354(8)
C15 C16 1.422(9)
C16 C17 1.334(9)
C16 F16 1.364(8)
C17 F17 1.339(7)
C17 C18 1.425(10)
C18 F18 1.344(7)
C18 C19 1.355(10)
C19 F19 1.339(8)
C21 F22 1.327(9)
C21 F21 1.336(9)
C21 F23 1.337(10)
C21 C22 1.514(11)
C22 F25 1.356(9)
C22 F24 1.364(9)
C22 C23 1.492(11)
C23 N6 1.325(8)
C23 C24 1.394(10)
C24 C29 1.426(10)
C24 C25 1.453(10)
C25 N5 1.365(8)
C25 C26 1.365(10)
C26 F26 1.375(9)
C26 C27 1.376(11)
C27 F27 1.349(9)
C27 C28 1.409(13)
C28 C29 1.347(12)
C28 F28 1.371(9)
C29 F29 1.330(10)
C31 F32 1.326(9)
C31 F31 1.336(8)
C31 F33 1.349(8)
C31 C32 1.514(10)
C32 F35 1.358(7)
C32 F34 1.367(9)
C32 C33 1.501(9)
C33 N7 1.332(8)
C33 C34 1.413(9)
C34 C35 1.405(9)
C34 C39 1.410(9)
C35 N8 1.354(8)
C35 C36 1.427(10)
C36 F36 1.337(7)
C36 C37 1.345(10)
C37 F37 1.339(9)
C37 C38 1.398(11)
C38 C39 1.334(11)
C38 F38 1.352(8)
C39 F39 1.364(8)
C42 F45 1.355(10)
C42 F44 1.423(10)
C42 C41 1.427(9)
C42 C43 1.491(10)
C43 N10 1.355(8)
C43 C44 1.388(9)
C44 C45 1.428(9)
C44 C49 1.443(9)
C45 N9 1.360(8)
C45 C46 1.388(9)
C46 F46 1.324(8)
C46 C47 1.360(9)
C47 F47 1.325(8)
C47 C48 1.419(10)
C48 F48 1.328(7)
C48 C49 1.367(10)
C49 F49 1.335(8)
C51 F52 1.320(8)
C51 F51 1.324(8)
C51 F53 1.327(9)
C51 C52 1.553(10)
C52 F55 1.332(8)
C52 F54 1.368(7)
C52 C53 1.523(9)
C53 N12 1.329(8)
C53 C54 1.387(10)
C54 C55 1.395(9)
C54 C59 1.415(10)
C55 N11 1.366(8)
C55 C56 1.393(10)
C56 F56 1.338(7)
C56 C57 1.373(10)
C57 F57 1.330(8)
C57 C58 1.403(10)
C58 F58 1.339(8)
C58 C59 1.372(11)
C59 F59 1.335(7)
N1 N2 1.376(7)
N1 Cu1 1.868(5)
N2 Cu3 1.965(5)
N3 N4 1.362(7)
N3 Cu3 1.988(5)
N4 Cu2 1.874(5)
N5 N6 1.354(7)
N5 Cu2 1.877(5)
N6 Cu5 1.971(5)
N7 N8 1.374(7)
N7 Cu5 1.953(5)
N8 Cu4 1.877(5)
N9 N10 1.377(7)
N9 Cu1 1.870(5)
N10 Cu5 1.976(5)
N11 N12 1.365(8)
N11 Cu4 1.889(5)
N12 Cu3 1.967(6)
F41 C41 1.306(8)
F42 C41 1.366(8)
O2 C105 1.445(14)
O2 C107 1.478(15)
N20 C104 1.496(15)
N20 C103 1.544(15)
N20 C102 1.602(16)
N20 H20 0.93
C105 C106 1.513(17)
C105 H10A 0.99
C105 H10B 0.99
C104 C111 1.547(17)
C104 H10C 0.99
C104 H10D 0.99
C102 C109 1.422(18)
C102 H10E 0.99
C102 H10F 0.99
C106 H10G 0.98
C106 H10H 0.98
C106 H10I 0.98
C107 C108 1.517(17)
C107 H10J 0.99
C107 H10K 0.99
C108 H10L 0.98
C108 H10M 0.98
C108 H10N 0.98
C103 C110 1.458(9)
C103 H10O 0.99
C103 H10P 0.99
C111 H11A 0.98
C111 H11B 0.98
C111 H11C 0.98
C109 H10Q 0.98
C109 H10R 0.98
C109 H10S 0.98
C110 H11D 0.98
C110 H11E 0.98
C110 H11F 0.98
C41 F43 1.381(8)
